data_7105540
loop_
_publ_author_name
'Moorthy, Jarugu Narasimha'
'Natarajan, Palani'
'Venugopalan, P.'

_publ_section_title
;
 Engineering of ternary co-crystals based on differential binding of
 guest molecules by a tetraarylpyrene inclusion host
;
_journal_issue 20
_journal_name_full 'Chemical Communications'
_journal_page_first 3574
_journal_paper_doi 10.1039/b922085b
_journal_volume 46
_journal_year 2010
_chemical_formula_moiety 'C52 H50 O4, C10 H8, C8 H6'
_chemical_formula_sum 'C70 H64 O4'
_chemical_formula_weight 969.21
_chemical_name_common tetra(2,6-dimethyl-4-methoxyphenyl)pyrene
_chemical_name_systematic
;
tetra(2,6-dimethyl-4-methoxyphenyl)pyrene
;
_space_group_IT_number 14
_symmetry_cell_setting monoclinic
_symmetry_Int_Tables_number 14
_symmetry_space_group_name_Hall '-P 2yn'
_symmetry_space_group_name_H-M 'P 1 21/n 1'
_atom_sites_solution_hydrogens geom
_atom_sites_solution_primary direct
_atom_sites_solution_secondary difmap
_audit_creation_method SHELXL-97
_cell_angle_alpha 90.00
_cell_angle_beta 117.081(7)
_cell_angle_gamma 90.00
_cell_formula_units_Z 2
_cell_length_a 14.001(5)
_cell_length_b 14.840(5)
_cell_length_c 14.493(5)
_cell_measurement_reflns_used 2805
_cell_measurement_temperature 100(2)
_cell_measurement_theta_max 26.77
_cell_measurement_theta_min 2.74
_cell_volume 2681.1(16)
_computing_cell_refinement 'Bruker SAINT'
_computing_data_collection 'Bruker APEX'
_computing_data_reduction 'Bruker SAINT'
_computing_molecular_graphics 'SHELXL 5.1, XP (Sheldrick, 1994)'
_computing_publication_material SHELXS-97
_computing_structure_refinement 'SHELXL-97 (Sheldrick, 2008)'
_computing_structure_solution 'SHELXS-97 (Sheldrick, 2008)'
_diffrn_ambient_temperature 100(2)
_diffrn_measured_fraction_theta_full 0.994
_diffrn_measured_fraction_theta_max 0.994
_diffrn_measurement_device_type 'Bruker SMART APEX'
_diffrn_measurement_method 'phi and omega scans'
_diffrn_radiation_monochromator graphite
_diffrn_radiation_source 'fine-focus sealed tube'
_diffrn_radiation_type MoK\a
_diffrn_radiation_wavelength 0.71073
_diffrn_reflns_av_R_equivalents 0.0497
_diffrn_reflns_av_sigmaI/netI 0.0546
_diffrn_reflns_limit_h_max 15
_diffrn_reflns_limit_h_min -16
_diffrn_reflns_limit_k_max 17
_diffrn_reflns_limit_k_min -14
_diffrn_reflns_limit_l_max 17
_diffrn_reflns_limit_l_min -14
_diffrn_reflns_number 13498
_diffrn_reflns_theta_full 25.00
_diffrn_reflns_theta_max 25.00
_diffrn_reflns_theta_min 2.09
_exptl_absorpt_coefficient_mu 0.073
_exptl_absorpt_correction_type none
_exptl_crystal_colour colorless
_exptl_crystal_density_diffrn 1.201
_exptl_crystal_density_method 'not measured'
_exptl_crystal_description cubes
_exptl_crystal_F_000 1032
_exptl_crystal_size_max 0.2
_exptl_crystal_size_mid 0.1
_exptl_crystal_size_min 0.1
_refine_diff_density_max 0.305
_refine_diff_density_min -0.232
_refine_diff_density_rms 0.052
_refine_ls_extinction_method none
_refine_ls_goodness_of_fit_ref 1.042
_refine_ls_hydrogen_treatment mixed
_refine_ls_matrix_type full
_refine_ls_number_parameters 369
_refine_ls_number_reflns 4694
_refine_ls_number_restraints 2
_refine_ls_restrained_S_all 1.042
_refine_ls_R_factor_all 0.0768
_refine_ls_R_factor_gt 0.0571
_refine_ls_shift/su_max 0.000
_refine_ls_shift/su_mean 0.000
_refine_ls_structure_factor_coef Fsqd
_refine_ls_weighting_details 'calc w=1/[\s^2^(Fo^2^)+(0.0924P)^2^+0.0000P] where P=(Fo^2^+2Fc^2^)/3'
_refine_ls_weighting_scheme calc
_refine_ls_wR_factor_gt 0.1452
_refine_ls_wR_factor_ref 0.1589
_reflns_number_gt 3464
_reflns_number_total 4694
_reflns_threshold_expression >2sigma(I)
_cod_data_source_file b922085b.txt
_cod_data_source_block TP-NP
_cod_depositor_comments
;
The following automatic conversions were performed:
'_symmetry_cell_setting' value 'Monoclinic' changed to 'monoclinic'
according to '/home/saulius/struct/CIF-dictionaries/cif_core.dic'
dictionary named 'cif_core.dic' version 2.4.1 from 2010-06-29.

Automatic conversion script
Id: cif_fix_enum 1527 2010-12-29 10:47:43Z saulius 
;
_cod_original_cell_volume 2681.2(17)
_cod_original_sg_symbol_H-M 'P 21/n'
_cod_database_code 7105540

loop_
_symmetry_equiv_pos_as_xyz
'x, y, z'
'-x+1/2, y+1/2, -z+1/2'
'-x, -y, -z'
'x-1/2, -y-1/2, z-1/2'

loop_
_atom_site_label
_atom_site_type_symbol
_atom_site_fract_x
_atom_site_fract_y
_atom_site_fract_z
_atom_site_U_iso_or_equiv
_atom_site_adp_type
_atom_site_occupancy
_atom_site_symmetry_multiplicity
_atom_site_calc_flag
_atom_site_refinement_flags
_atom_site_disorder_assembly
_atom_site_disorder_group
O1 O 0.13978(10) 0.91121(8) 0.43078(9) 0.0361(4) Uani 1 1 d . . .
O2 O -0.00071(10) 0.90685(8) -0.39955(9) 0.0348(3) Uani 1 1 d . . .
C1 C 0.04304(13) 0.58155(11) 0.21127(12) 0.0244(4) Uani 1 1 d . . .
C2 C 0.03367(13) 0.50062(11) 0.25447(13) 0.0259(4) Uani 1 1 d . . .
H2 H 0.0426 0.5009 0.3235 0.031 Uiso 1 1 calc R . .
C3 C -0.01178(13) 0.58087(11) -0.20133(12) 0.0244(4) Uani 1 1 d . . .
C4 C 0.00063(13) 0.58216(11) -0.09906(12) 0.0230(4) Uani 1 1 d . . .
C5 C 0.02070(14) 0.66399(11) -0.04012(12) 0.0260(4) Uani 1 1 d . . .
H5 H 0.0248 0.7194 -0.0710 0.031 Uiso 1 1 calc R . .
C6 C 0.03377(13) 0.66395(11) 0.05765(12) 0.0257(4) Uani 1 1 d . . .
H6 H 0.0470 0.7194 0.0942 0.031 Uiso 1 1 calc R . .
C7 C 0.02835(13) 0.58253(11) 0.10841(12) 0.0234(4) Uani 1 1 d . . .
C8 C 0.00684(13) 0.50014(11) 0.05198(12) 0.0228(4) Uani 1 1 d . . .
C9 C 0.07058(14) 0.66692(11) 0.27400(12) 0.0246(4) Uani 1 1 d . . .
C10 C 0.17787(14) 0.69402(12) 0.32693(12) 0.0280(4) Uani 1 1 d . . .
C11 C 0.20337(15) 0.77539(12) 0.38141(12) 0.0302(4) Uani 1 1 d . . .
H11 H 0.2761 0.7942 0.4174 0.036 Uiso 1 1 calc R . .
C12 C 0.12303(15) 0.82857(12) 0.38309(12) 0.0282(4) Uani 1 1 d . . .
C13 C 0.01758(15) 0.80025(12) 0.33329(14) 0.0332(5) Uani 1 1 d . . .
H13 H -0.0367 0.8359 0.3374 0.040 Uiso 1 1 calc R . .
C14 C -0.01010(15) 0.72038(12) 0.27723(13) 0.0304(4) Uani 1 1 d . . .
C15 C -0.12605(15) 0.69365(14) 0.21828(16) 0.0460(6) Uani 1 1 d . . .
H15A H -0.1710 0.7393 0.2284 0.069 Uiso 1 1 calc R . .
H15B H -0.1371 0.6353 0.2437 0.069 Uiso 1 1 calc R . .
H15C H -0.1457 0.6889 0.1444 0.069 Uiso 1 1 calc R . .
C16 C 0.26608(15) 0.63711(13) 0.32601(16) 0.0417(5) Uani 1 1 d . . .
H16A H 0.3349 0.6682 0.3639 0.063 Uiso 1 1 calc R . .
H16B H 0.2525 0.6269 0.2543 0.063 Uiso 1 1 calc R . .
H16C H 0.2684 0.5791 0.3593 0.063 Uiso 1 1 calc R . .
C17 C 0.23911(15) 0.95466(13) 0.45711(14) 0.0398(5) Uani 1 1 d . . .
H17A H 0.2970 0.9213 0.5129 0.060 Uiso 1 1 calc R . .
H17B H 0.2367 1.0163 0.4803 0.060 Uiso 1 1 calc R . .
H17C H 0.2523 0.9565 0.3963 0.060 Uiso 1 1 calc R . .
C18 C -0.00534(14) 0.66626(11) -0.25326(12) 0.0252(4) Uani 1 1 d . . .
C19 C -0.10074(14) 0.71306(12) -0.31701(12) 0.0282(4) Uani 1 1 d . . .
C20 C -0.09455(15) 0.79236(12) -0.36483(13) 0.0306(4) Uani 1 1 d . . .
H20 H -0.1586 0.8236 -0.4084 0.037 Uiso 1 1 calc R . .
C21 C 0.00310(15) 0.82665(11) -0.35019(12) 0.0278(4) Uani 1 1 d . . .
C22 C 0.09694(15) 0.78105(12) -0.28784(13) 0.0313(4) Uani 1 1 d . . .
H22 H 0.1641 0.8045 -0.2780 0.038 Uiso 1 1 calc R . .
C23 C 0.09317(14) 0.70036(12) -0.23922(13) 0.0295(4) Uani 1 1 d . . .
C24 C 0.19626(15) 0.65123(14) -0.17340(16) 0.0451(5) Uani 1 1 d . . .
H24A H 0.1983 0.6347 -0.1071 0.068 Uiso 1 1 calc R . .
H24B H 0.2573 0.6904 -0.1609 0.068 Uiso 1 1 calc R . .
H24C H 0.2002 0.5966 -0.2095 0.068 Uiso 1 1 calc R . .
C25 C -0.20748(15) 0.67727(14) -0.33409(16) 0.0413(5) Uani 1 1 d . . .
H25A H -0.2639 0.7198 -0.3767 0.062 Uiso 1 1 calc R . .
H25B H -0.2079 0.6695 -0.2671 0.062 Uiso 1 1 calc R . .
H25C H -0.2205 0.6190 -0.3696 0.062 Uiso 1 1 calc R . .
C26 C 0.09862(15) 0.95154(13) -0.37231(14) 0.0362(5) Uani 1 1 d . . .
H26A H 0.1348 0.9627 -0.2975 0.054 Uiso 1 1 calc R . .
H26B H 0.0851 1.0091 -0.4094 0.054 Uiso 1 1 calc R . .
H26C H 0.1442 0.9136 -0.3913 0.054 Uiso 1 1 calc R . .
C27 C -0.1808(3) 0.5658(2) 0.44611(18) 0.0723(8) Uani 1 1 d . . .
H27 H -0.2406 0.6047 0.4280 0.087 Uiso 1 1 calc R . .
C28 C -0.0829(2) 0.60179(19) 0.47431(17) 0.0623(7) Uani 1 1 d . . .
H28 H -0.0752 0.6655 0.4754 0.075 Uiso 1 1 calc R . .
C29 C 0.0063(2) 0.54807(17) 0.50149(14) 0.0518(6) Uani 1 1 d . . .
C30 C 0.1103(2) 0.58409(18) 0.53129(16) 0.0603(7) Uani 1 1 d . . .
H30 H 0.1200 0.6476 0.5333 0.072 Uiso 1 1 calc R . .
C31 C 0.1964(2) 0.5286(2) 0.55709(16) 0.0701(8) Uani 1 1 d . . .
H31 H 0.2658 0.5529 0.5769 0.084 Uiso 1 1 calc R . .
C32 C -0.0071(3) 0.0061(2) -0.01974(16) 0.0322(12) Uani 0.50 1 d PGD A -1
C33 C 0.0373(3) -0.06943(19) 0.04166(19) 0.0346(9) Uani 0.50 1 d PG A -1
H33A H 0.0625(12) -0.125(3) 0.0120(13) 0.042 Uiso 0.50 1 d PR A -1
C34 C 0.0485(2) -0.07240(16) 0.14196(19) 0.0343(9) Uani 0.50 1 d PG A -1
H34A H 0.0795(12) -0.125(2) 0.1849(17) 0.041 Uiso 0.50 1 d PR A -1
C35 C 0.0154(3) 0.00020(19) 0.18086(16) 0.037(2) Uani 0.50 1 d PG A -1
H35A H 0.0241(6) -0.0021(3) 0.259(3) 0.045 Uiso 0.50 1 d PR A -1
C36 C -0.0290(2) 0.07577(15) 0.11946(19) 0.0274(8) Uani 0.50 1 d PG A -1
H36A H -0.0473(9) 0.1158(19) 0.1409(11) 0.033 Uiso 0.50 1 d PR A -1
C37 C -0.0402(2) 0.07875(17) 0.01916(18) 0.0386(11) Uani 0.50 1 d PG A -1
H37A H -0.0681(15) 0.126(3) -0.020(2) 0.046 Uiso 0.50 1 d PR A -1
C38 C -0.0160(4) 0.0045(3) -0.1240(4) 0.0418(12) Uani 0.50 1 d PD A -1
C39 C -0.0254(6) 0.0008(4) -0.2076(6) 0.0384(16) Uani 0.50 1 d PD A -1
H39A H -0.0331 -0.0021 -0.2761 0.046 Uiso 0.50 1 calc PR A -1

loop_
_atom_site_aniso_label
_atom_site_aniso_U_11
_atom_site_aniso_U_22
_atom_site_aniso_U_33
_atom_site_aniso_U_23
_atom_site_aniso_U_13
_atom_site_aniso_U_12
O1 0.0418(8) 0.0297(8) 0.0370(7) -0.0110(5) 0.0182(6) -0.0055(6)
O2 0.0413(8) 0.0281(7) 0.0369(7) 0.0105(5) 0.0196(6) 0.0031(6)
C1 0.0240(9) 0.0265(10) 0.0226(9) -0.0002(7) 0.0105(7) 0.0007(7)
C2 0.0278(9) 0.0294(10) 0.0232(9) 0.0003(7) 0.0140(7) 0.0019(7)
C3 0.0252(9) 0.0253(10) 0.0236(9) 0.0020(7) 0.0119(7) 0.0003(7)
C4 0.0228(9) 0.0244(10) 0.0222(9) 0.0014(7) 0.0106(7) 0.0019(7)
C5 0.0295(10) 0.0207(9) 0.0287(9) 0.0029(7) 0.0141(8) -0.0004(7)
C6 0.0275(10) 0.0236(10) 0.0263(9) -0.0013(7) 0.0126(8) -0.0009(7)
C7 0.0209(9) 0.0260(10) 0.0230(9) -0.0016(7) 0.0098(7) -0.0003(7)
C8 0.0226(9) 0.0257(9) 0.0217(8) 0.0001(7) 0.0115(7) 0.0008(7)
C9 0.0310(10) 0.0250(9) 0.0201(8) 0.0005(7) 0.0135(7) 0.0003(7)
C10 0.0302(10) 0.0287(10) 0.0241(9) 0.0004(7) 0.0115(8) 0.0014(8)
C11 0.0283(10) 0.0344(11) 0.0235(9) -0.0008(8) 0.0079(7) -0.0031(8)
C12 0.0358(11) 0.0270(10) 0.0235(9) -0.0034(7) 0.0149(8) -0.0023(8)
C13 0.0327(11) 0.0348(11) 0.0371(10) -0.0070(8) 0.0202(9) 0.0013(8)
C14 0.0317(10) 0.0350(11) 0.0294(9) -0.0056(8) 0.0180(8) -0.0033(8)
C15 0.0311(11) 0.0495(13) 0.0615(14) -0.0203(10) 0.0248(10) -0.0040(9)
C16 0.0284(10) 0.0414(12) 0.0488(12) -0.0077(9) 0.0120(9) 0.0029(9)
C17 0.0431(12) 0.0308(11) 0.0392(11) -0.0064(9) 0.0132(9) -0.0059(9)
C18 0.0326(10) 0.0255(9) 0.0206(8) -0.0002(7) 0.0147(8) 0.0017(7)
C19 0.0287(10) 0.0305(10) 0.0250(9) -0.0020(7) 0.0120(8) 0.0004(8)
C20 0.0289(10) 0.0323(11) 0.0284(9) 0.0047(8) 0.0113(8) 0.0070(8)
C21 0.0377(11) 0.0253(10) 0.0240(9) 0.0042(7) 0.0172(8) 0.0036(8)
C22 0.0300(10) 0.0343(11) 0.0339(10) 0.0064(8) 0.0182(8) -0.0009(8)
C23 0.0303(10) 0.0322(11) 0.0280(9) 0.0073(8) 0.0149(8) 0.0045(8)
C24 0.0339(11) 0.0445(13) 0.0555(13) 0.0221(10) 0.0192(10) 0.0052(9)
C25 0.0296(11) 0.0400(12) 0.0505(12) 0.0061(9) 0.0150(9) 0.0022(9)
C26 0.0436(12) 0.0325(11) 0.0373(10) 0.0061(9) 0.0225(9) -0.0014(9)
C27 0.093(2) 0.089(2) 0.0427(14) 0.0163(13) 0.0376(14) 0.0392(18)
C28 0.092(2) 0.0626(17) 0.0443(14) 0.0066(11) 0.0409(14) 0.0190(15)
C29 0.0757(17) 0.0624(14) 0.0250(10) 0.0027(10) 0.0297(11) 0.0162(14)
C30 0.087(2) 0.0643(17) 0.0337(12) -0.0040(11) 0.0312(13) -0.0057(15)
C31 0.0694(18) 0.108(3) 0.0328(13) 0.0060(14) 0.0232(12) 0.0083(17)
C32 0.025(2) 0.040(2) 0.025(4) 0.003(3) 0.006(2) -0.0043(17)
C33 0.028(2) 0.037(3) 0.033(2) -0.007(2) 0.0093(19) 0.0053(18)
C34 0.035(2) 0.036(2) 0.028(2) -0.0001(18) 0.0107(16) 0.0065(18)
C35 0.034(4) 0.057(5) 0.021(4) -0.002(3) 0.012(3) -0.001(3)
C36 0.0253(19) 0.030(2) 0.0244(18) -0.0051(15) 0.0093(15) -0.0044(15)
C37 0.032(2) 0.045(3) 0.029(2) 0.0076(19) 0.0045(19) -0.0149(19)
C38 0.035(2) 0.047(3) 0.040(3) 0.005(3) 0.013(2) -0.010(2)
C39 0.035(3) 0.033(4) 0.042(3) -0.0057(19) 0.014(2) -0.001(3)

loop_
_atom_type_symbol
_atom_type_description
_atom_type_scat_dispersion_real
_atom_type_scat_dispersion_imag
_atom_type_scat_source
C C 0.0033 0.0016 'International Tables Vol C Tables 4.2.6.8 and 6.1.1.4'
H H 0.0000 0.0000 'International Tables Vol C Tables 4.2.6.8 and 6.1.1.4'
O O 0.0106 0.0060 'International Tables Vol C Tables 4.2.6.8 and 6.1.1.4'

loop_
_geom_angle_atom_site_label_1
_geom_angle_atom_site_label_2
_geom_angle_atom_site_label_3
_geom_angle
_geom_angle_site_symmetry_1
_geom_angle_site_symmetry_3
_geom_angle_publ_flag
C12 O1 C17 117.57(14) . . ?
C21 O2 C26 117.15(13) . . ?
C2 C1 C7 119.21(15) . . ?
C2 C1 C9 120.48(15) . . ?
C7 C1 C9 120.31(14) . . ?
C1 C2 C3 123.01(16) . 3_565 ?
C1 C2 H2 118.5 . . ?
C3 C2 H2 118.5 3_565 . ?
C2 C3 C4 118.94(15) 3_565 . ?
C2 C3 C18 120.40(15) 3_565 . ?
C4 C3 C18 120.63(14) . . ?
C3 C4 C8 119.35(15) . 3_565 ?
C3 C4 C5 122.20(15) . . ?
C8 C4 C5 118.45(15) 3_565 . ?
C6 C5 C4 121.50(15) . . ?
C6 C5 H5 119.2 . . ?
C4 C5 H5 119.2 . . ?
C5 C6 C7 121.85(15) . . ?
C5 C6 H6 119.1 . . ?
C7 C6 H6 119.1 . . ?
C1 C7 C8 119.29(15) . . ?
C1 C7 C6 122.35(15) . . ?
C8 C7 C6 118.37(15) . . ?
C7 C8 C4 120.18(15) . 3_565 ?
C7 C8 C8 119.94(18) . 3_565 ?
C4 C8 C8 119.88(18) 3_565 3_565 ?
C14 C9 C10 120.04(16) . . ?
C14 C9 C1 120.63(15) . . ?
C10 C9 C1 119.31(15) . . ?
C11 C10 C9 119.51(16) . . ?
C11 C10 C16 119.45(16) . . ?
C9 C10 C16 121.04(16) . . ?
C12 C11 C10 120.15(17) . . ?
C12 C11 H11 119.9 . . ?
C10 C11 H11 119.9 . . ?
O1 C12 C13 115.56(16) . . ?
O1 C12 C11 124.32(16) . . ?
C13 C12 C11 120.11(16) . . ?
C12 C13 C14 120.85(17) . . ?
C12 C13 H13 119.6 . . ?
C14 C13 H13 119.6 . . ?
C13 C14 C9 119.29(17) . . ?
C13 C14 C15 119.95(17) . . ?
C9 C14 C15 120.73(16) . . ?
C14 C15 H15A 109.5 . . ?
C14 C15 H15B 109.5 . . ?
H15A C15 H15B 109.5 . . ?
C14 C15 H15C 109.5 . . ?
H15A C15 H15C 109.5 . . ?
H15B C15 H15C 109.5 . . ?
C10 C16 H16A 109.5 . . ?
C10 C16 H16B 109.5 . . ?
H16A C16 H16B 109.5 . . ?
C10 C16 H16C 109.5 . . ?
H16A C16 H16C 109.5 . . ?
H16B C16 H16C 109.5 . . ?
O1 C17 H17A 109.5 . . ?
O1 C17 H17B 109.5 . . ?
H17A C17 H17B 109.5 . . ?
O1 C17 H17C 109.5 . . ?
H17A C17 H17C 109.5 . . ?
H17B C17 H17C 109.5 . . ?
C23 C18 C19 119.66(16) . . ?
C23 C18 C3 121.04(15) . . ?
C19 C18 C3 119.30(16) . . ?
C20 C19 C18 119.20(16) . . ?
C20 C19 C25 120.19(16) . . ?
C18 C19 C25 120.61(16) . . ?
C21 C20 C19 121.18(16) . . ?
C21 C20 H20 119.4 . . ?
C19 C20 H20 119.4 . . ?
O2 C21 C20 115.90(15) . . ?
O2 C21 C22 124.19(16) . . ?
C20 C21 C22 119.91(16) . . ?
C21 C22 C23 120.22(17) . . ?
C21 C22 H22 119.9 . . ?
C23 C22 H22 119.9 . . ?
C18 C23 C22 119.83(16) . . ?
C18 C23 C24 121.03(16) . . ?
C22 C23 C24 119.13(16) . . ?
C23 C24 H24A 109.5 . . ?
C23 C24 H24B 109.5 . . ?
H24A C24 H24B 109.5 . . ?
C23 C24 H24C 109.5 . . ?
H24A C24 H24C 109.5 . . ?
H24B C24 H24C 109.5 . . ?
C19 C25 H25A 109.5 . . ?
C19 C25 H25B 109.5 . . ?
H25A C25 H25B 109.5 . . ?
C19 C25 H25C 109.5 . . ?
H25A C25 H25C 109.5 . . ?
H25B C25 H25C 109.5 . . ?
O2 C26 H26A 109.5 . . ?
O2 C26 H26B 109.5 . . ?
H26A C26 H26B 109.5 . . ?
O2 C26 H26C 109.5 . . ?
H26A C26 H26C 109.5 . . ?
H26B C26 H26C 109.5 . . ?
C28 C27 C31 121.5(3) . 3_566 ?
C28 C27 H27 119.3 . . ?
C31 C27 H27 119.3 3_566 . ?
C27 C28 C29 121.4(3) . . ?
C27 C28 H28 119.3 . . ?
C29 C28 H28 119.3 . . ?
C28 C29 C30 122.6(3) . . ?
C28 C29 C29 118.9(3) . 3_566 ?
C30 C29 C29 118.5(3) . 3_566 ?
C31 C30 C29 120.8(3) . . ?
C31 C30 H30 119.6 . . ?
C29 C30 H30 119.6 . . ?
C30 C31 C27 119.0(3) . 3_566 ?
C30 C31 H31 120.5 . . ?
C27 C31 H31 120.5 3_566 . ?
C33 C32 C37 120.0 . . ?
C33 C32 C38 116.9(3) . . ?
C37 C32 C38 123.1(3) . . ?
C34 C33 C32 120.0 . . ?
C35 C34 C33 120.0 . . ?
C34 C35 C36 120.0 . . ?
C35 C36 C37 120.0 . . ?
C36 C37 C32 120.0 . . ?
C39 C38 C32 177.8(6) . . ?
C38 C39 H39A 180.0 . . ?

loop_
_geom_bond_atom_site_label_1
_geom_bond_atom_site_label_2
_geom_bond_distance
_geom_bond_site_symmetry_2
_geom_bond_publ_flag
O1 C12 1.374(2) . ?
O1 C17 1.419(2) . ?
O2 C21 1.377(2) . ?
O2 C26 1.425(2) . ?
C1 C2 1.388(2) . ?
C1 C7 1.409(2) . ?
C1 C9 1.504(2) . ?
C2 C3 1.391(2) 3_565 ?
C2 H2 0.9500 . ?
C3 C2 1.391(2) 3_565 ?
C3 C4 1.412(2) . ?
C3 C18 1.497(2) . ?
C4 C8 1.426(2) 3_565 ?
C4 C5 1.437(2) . ?
C5 C6 1.344(2) . ?
C5 H5 0.9500 . ?
C6 C7 1.434(2) . ?
C6 H6 0.9500 . ?
C7 C8 1.425(2) . ?
C8 C4 1.426(2) 3_565 ?
C8 C8 1.430(3) 3_565 ?
C9 C14 1.398(2) . ?
C9 C10 1.399(2) . ?
C10 C11 1.397(2) . ?
C10 C16 1.501(3) . ?
C11 C12 1.383(3) . ?
C11 H11 0.9500 . ?
C12 C13 1.381(3) . ?
C13 C14 1.389(2) . ?
C13 H13 0.9500 . ?
C14 C15 1.503(3) . ?
C15 H15A 0.9800 . ?
C15 H15B 0.9800 . ?
C15 H15C 0.9800 . ?
C16 H16A 0.9800 . ?
C16 H16B 0.9800 . ?
C16 H16C 0.9800 . ?
C17 H17A 0.9800 . ?
C17 H17B 0.9800 . ?
C17 H17C 0.9800 . ?
C18 C23 1.394(3) . ?
C18 C19 1.413(2) . ?
C19 C20 1.388(2) . ?
C19 C25 1.497(3) . ?
C20 C21 1.382(3) . ?
C20 H20 0.9500 . ?
C21 C22 1.385(2) . ?
C22 C23 1.402(2) . ?
C22 H22 0.9500 . ?
C23 C24 1.507(2) . ?
C24 H24A 0.9800 . ?
C24 H24B 0.9800 . ?
C24 H24C 0.9800 . ?
C25 H25A 0.9800 . ?
C25 H25B 0.9800 . ?
C25 H25C 0.9800 . ?
C26 H26A 0.9800 . ?
C26 H26B 0.9800 . ?
C26 H26C 0.9800 . ?
C27 C28 1.350(4) . ?
C27 C31 1.415(4) 3_566 ?
C27 H27 0.9500 . ?
C28 C29 1.379(3) . ?
C28 H28 0.9500 . ?
C29 C30 1.422(4) . ?
C29 C29 1.436(5) 3_566 ?
C30 C31 1.364(4) . ?
C30 H30 0.9500 . ?
C31 C27 1.415(4) 3_566 ?
C31 H31 0.9500 . ?
C32 C33 1.3900 . ?
C32 C37 1.3900 . ?
C32 C38 1.458(5) . ?
C33 C34 1.3900 . ?
C33 H33A 1.0585 . ?
C34 C35 1.3900 . ?
C34 H34A 0.9728 . ?
C35 C36 1.3900 . ?
C35 H35A 1.0780 . ?
C36 C37 1.3900 . ?
C36 H36A 0.7663 . ?
C37 H37A 0.8760 . ?
C38 C39 1.159(6) . ?
C39 H39A 0.9500 . ?

loop_
_geom_torsion_atom_site_label_1
_geom_torsion_atom_site_label_2
_geom_torsion_atom_site_label_3
_geom_torsion_atom_site_label_4
_geom_torsion
_geom_torsion_site_symmetry_1
_geom_torsion_site_symmetry_2
_geom_torsion_site_symmetry_3
_geom_torsion_site_symmetry_4
_geom_torsion_publ_flag
C7 C1 C2 C3 1.0(3) . . . 3_565 ?
C9 C1 C2 C3 -177.88(16) . . . 3_565 ?
C2 C3 C4 C8 1.6(2) 3_565 . . 3_565 ?
C18 C3 C4 C8 179.45(15) . . . 3_565 ?
C2 C3 C4 C5 -178.44(15) 3_565 . . . ?
C18 C3 C4 C5 -0.6(2) . . . . ?
C3 C4 C5 C6 -179.09(16) . . . . ?
C8 C4 C5 C6 0.9(2) 3_565 . . . ?
C4 C5 C6 C7 0.0(3) . . . . ?
C2 C1 C7 C8 -1.5(2) . . . . ?
C9 C1 C7 C8 177.33(15) . . . . ?
C2 C1 C7 C6 178.18(15) . . . . ?
C9 C1 C7 C6 -3.0(2) . . . . ?
C5 C6 C7 C1 179.32(16) . . . . ?
C5 C6 C7 C8 -1.0(2) . . . . ?
C1 C7 C8 C4 0.5(2) . . . 3_565 ?
C6 C7 C8 C4 -179.17(15) . . . 3_565 ?
C1 C7 C8 C8 -179.17(18) . . . 3_565 ?
C6 C7 C8 C8 1.1(3) . . . 3_565 ?
C2 C1 C9 C14 -88.0(2) . . . . ?
C7 C1 C9 C14 93.2(2) . . . . ?
C2 C1 C9 C10 93.9(2) . . . . ?
C7 C1 C9 C10 -84.9(2) . . . . ?
C14 C9 C10 C11 -1.0(2) . . . . ?
C1 C9 C10 C11 177.07(14) . . . . ?
C14 C9 C10 C16 179.04(16) . . . . ?
C1 C9 C10 C16 -2.8(2) . . . . ?
C9 C10 C11 C12 0.1(2) . . . . ?
C16 C10 C11 C12 -179.94(16) . . . . ?
C17 O1 C12 C13 -162.61(15) . . . . ?
C17 O1 C12 C11 16.4(2) . . . . ?
C10 C11 C12 O1 -177.16(15) . . . . ?
C10 C11 C12 C13 1.8(3) . . . . ?
O1 C12 C13 C14 176.21(15) . . . . ?
C11 C12 C13 C14 -2.8(3) . . . . ?
C12 C13 C14 C9 1.9(3) . . . . ?
C12 C13 C14 C15 -176.27(17) . . . . ?
C10 C9 C14 C13 0.0(3) . . . . ?
C1 C9 C14 C13 -178.05(15) . . . . ?
C10 C9 C14 C15 178.20(17) . . . . ?
C1 C9 C14 C15 0.1(3) . . . . ?
C2 C3 C18 C23 -96.9(2) 3_565 . . . ?
C4 C3 C18 C23 85.2(2) . . . . ?
C2 C3 C18 C19 83.4(2) 3_565 . . . ?
C4 C3 C18 C19 -94.47(19) . . . . ?
C23 C18 C19 C20 0.1(2) . . . . ?
C3 C18 C19 C20 179.80(15) . . . . ?
C23 C18 C19 C25 179.37(16) . . . . ?
C3 C18 C19 C25 -0.9(2) . . . . ?
C18 C19 C20 C21 -0.7(3) . . . . ?
C25 C19 C20 C21 -179.99(17) . . . . ?
C26 O2 C21 C20 169.67(15) . . . . ?
C26 O2 C21 C22 -9.5(2) . . . . ?
C19 C20 C21 O2 -178.44(15) . . . . ?
C19 C20 C21 C22 0.8(3) . . . . ?
O2 C21 C22 C23 178.95(15) . . . . ?
C20 C21 C22 C23 -0.2(3) . . . . ?
C19 C18 C23 C22 0.4(3) . . . . ?
C3 C18 C23 C22 -179.25(15) . . . . ?
C19 C18 C23 C24 -178.82(16) . . . . ?
C3 C18 C23 C24 1.5(3) . . . . ?
C21 C22 C23 C18 -0.4(3) . . . . ?
C21 C22 C23 C24 178.88(17) . . . . ?
C31 C27 C28 C29 -0.2(3) 3_566 . . . ?
C27 C28 C29 C30 179.9(2) . . . . ?
C27 C28 C29 C29 0.6(3) . . . 3_566 ?
C28 C29 C30 C31 -179.6(2) . . . . ?
C29 C29 C30 C31 -0.4(3) 3_566 . . . ?
C29 C30 C31 C27 -0.1(3) . . . 3_566 ?
C37 C32 C33 C34 0.0 . . . . ?
C38 C32 C33 C34 179.9(4) . . . . ?
C32 C33 C34 C35 0.0 . . . . ?
C33 C34 C35 C36 0.0 . . . . ?
C34 C35 C36 C37 0.0 . . . . ?
C35 C36 C37 C32 0.0 . . . . ?
C33 C32 C37 C36 0.0 . . . . ?
C38 C32 C37 C36 -179.9(4) . . . . ?
C33 C32 C38 C39 63(19) . . . . ?
C37 C32 C38 C39 -117(19) . . . . ?
